data_4038515
loop_
_publ_author_name
'Wang, Dandan'
'Guo, Xing'
'Wu, Hao'
'Wu, Qinghua'
'Wang, Hua'
'Zhang, Xiankang'
'Hao, Erhong'
'Jiao, Lijuan'

_publ_section_title
;
 Visible Light Excitation of BODIPYs Enables Dehydrogenative Enamination
 at Their \a-Positions with Aliphatic Amines.
;
_journal_issue 13
_journal_name_full 'The Journal of organic chemistry'
_journal_page_first 8360
_journal_page_last 8370
_journal_paper_doi 10.1021/acs.joc.0c00620
_journal_volume 85
_journal_year 2020
_chemical_formula_moiety 'C30 H30 B F2 N3'
_chemical_formula_sum 'C30 H30 B F2 N3'
_chemical_formula_weight 481.38
_space_group_crystal_system monoclinic
_space_group_IT_number 15
_space_group_name_Hall '-C 2yc'
_space_group_name_H-M_alt 'C 1 2/c 1'
_atom_sites_solution_hydrogens geom
_atom_sites_solution_primary dual
_audit_creation_date 2019-10-07
_audit_creation_method
;
Olex2 1.2-beta
(compiled 2018.05.29 svn.r3508 for OlexSys, GUI svn.r5506)
;
_cell_angle_alpha 90
_cell_angle_beta 98.752(2)
_cell_angle_gamma 90
_cell_formula_units_Z 8
_cell_length_a 16.8071(11)
_cell_length_b 19.0449(14)
_cell_length_c 16.4613(11)
_cell_measurement_reflns_used 9796
_cell_measurement_temperature 273(2)
_cell_measurement_theta_max 27.54
_cell_measurement_theta_min 3.25
_cell_volume 5207.7(6)
_computing_cell_refinement 'SAINT v8.37A (Bruker, 2015)'
_computing_data_reduction 'SAINT v8.37A (Bruker, 2015)'
_computing_molecular_graphics 'Olex2 (Dolomanov et al., 2009)'
_computing_publication_material 'Olex2 (Dolomanov et al., 2009)'
_computing_structure_refinement 'ShelXL (Sheldrick, 2015)'
_computing_structure_solution 'ShelXT (Sheldrick, 2015)'
_diffrn_ambient_temperature 273.15
_diffrn_measured_fraction_theta_full 0.985
_diffrn_measured_fraction_theta_max 0.985
_diffrn_measurement_device_type 'Bruker APEX-II CCD'
_diffrn_measurement_method '\f and \w scans'
_diffrn_radiation_type MoK\a
_diffrn_radiation_wavelength 0.71073
_diffrn_reflns_av_R_equivalents 0.1127
_diffrn_reflns_av_unetI/netI 0.0357
_diffrn_reflns_Laue_measured_fraction_full 0.985
_diffrn_reflns_Laue_measured_fraction_max 0.985
_diffrn_reflns_limit_h_max 21
_diffrn_reflns_limit_h_min -21
_diffrn_reflns_limit_k_max 24
_diffrn_reflns_limit_k_min -24
_diffrn_reflns_limit_l_max 21
_diffrn_reflns_limit_l_min -21
_diffrn_reflns_number 56069
_diffrn_reflns_point_group_measured_fraction_full 0.985
_diffrn_reflns_point_group_measured_fraction_max 0.985
_diffrn_reflns_theta_full 25.242
_diffrn_reflns_theta_max 27.572
_diffrn_reflns_theta_min 3.255
_diffrn_standards_number 0
_exptl_absorpt_coefficient_mu 0.082
_exptl_absorpt_correction_type none
_exptl_crystal_density_diffrn 1.228
_exptl_crystal_description block
_exptl_crystal_F_000 2032
_refine_diff_density_max 0.545
_refine_diff_density_min -0.289
_refine_diff_density_rms 0.046
_refine_ls_extinction_method none
_refine_ls_goodness_of_fit_ref 1.037
_refine_ls_hydrogen_treatment constr
_refine_ls_matrix_type full
_refine_ls_number_parameters 328
_refine_ls_number_reflns 5948
_refine_ls_number_restraints 0
_refine_ls_restrained_S_all 1.037
_refine_ls_R_factor_all 0.0886
_refine_ls_R_factor_gt 0.0735
_refine_ls_shift/su_max 0.000
_refine_ls_shift/su_mean 0.000
_refine_ls_structure_factor_coef Fsqd
_refine_ls_weighting_details 'w=1/[\s^2^(Fo^2^)+(0.0898P)^2^+4.8573P] where P=(Fo^2^+2Fc^2^)/3'
_refine_ls_weighting_scheme calc
_refine_ls_wR_factor_gt 0.1800
_refine_ls_wR_factor_ref 0.2009
_reflns_Friedel_coverage 0.000
_reflns_number_gt 4828
_reflns_number_total 5948
_reflns_threshold_expression 'I > 2\s(I)'
_cod_data_source_file jo0c00620_si_002.cif
_cod_data_source_block mo_20191006c_0m
_cod_depositor_comments 'Adding full bibliography for 4038510--4038515.cif.'
_cod_database_code 4038515
_shelx_shelxl_version_number 2014/7
_shelx_space_group_comment
;
The symmetry employed for this shelxl refinement is uniquely defined
by the following loop, which should always be used as a source of
symmetry information in preference to the above space-group names.
They are only intended as comments.
;
_olex2_refinement_description
;
1. Fixed Uiso
 At 1.2 times of:
  All C(H) groups, All C(H,H) groups
 At 1.5 times of:
  All C(H,H,H) groups
2.a Secondary CH2 refined with riding coordinates:
 C00G(H00A,H00B), C00S(H00C,H00D), C00V(H00Q,H00S), C010(H01A,H01B)
2.b Aromatic/amide H refined with riding coordinates:
 C007(H007), C00E(H00E), C00H(H00H), C00I(H00I), C00K(H00K), C00L(H00L),
 C00M(H00M), C00N(H00N), C00O(H00O), C00P(H00P), C00R(H00R), C00T(H00T),
 C00W(H00W)
2.c Idealised Me refined as rotating group:
 C00U(H00F,H00G,H00J), C00X(H00U,H00V,H00X), C00Z(H00Y,H,HA)
;
_olex2_submission_special_instructions 'No special instructions were received'

loop_
_space_group_symop_operation_xyz
'x, y, z'
'-x, y, -z+1/2'
'x+1/2, y+1/2, z'
'-x+1/2, y+1/2, -z+1/2'
'-x, -y, -z'
'x, -y, z-1/2'
'-x+1/2, -y+1/2, -z'
'x+1/2, -y+1/2, z-1/2'

loop_
_atom_site_label
_atom_site_type_symbol
_atom_site_fract_x
_atom_site_fract_y
_atom_site_fract_z
_atom_site_U_iso_or_equiv
_atom_site_adp_type
_atom_site_occupancy
_atom_site_site_symmetry_order
_atom_site_calc_flag
_atom_site_refinement_flags_posn
_atom_site_refinement_flags_adp
_atom_site_refinement_flags_occupancy
_atom_site_disorder_assembly
_atom_site_disorder_group
F001 F 0.82039(7) 0.28131(8) 0.66049(9) 0.0696(4) Uani 1 1 d . . . . .
F002 F 0.78471(9) 0.25243(8) 0.78348(9) 0.0811(4) Uani 1 1 d . . . . .
N003 N 0.69193(8) 0.32318(8) 0.69177(9) 0.0458(4) Uani 1 1 d . . . . .
N004 N 0.63078(10) 0.12052(8) 0.52281(10) 0.0502(4) Uani 1 1 d . . . . .
N005 N 0.82092(9) 0.37245(9) 0.75997(10) 0.0514(4) Uani 1 1 d . . . . .
C006 C 0.78136(11) 0.43151(11) 0.78130(11) 0.0498(4) Uani 1 1 d . . . . .
C007 C 0.65469(11) 0.21948(10) 0.60981(11) 0.0490(4) Uani 1 1 d . . . . .
H007 H 0.7091 0.2079 0.6167 0.059 Uiso 1 1 calc R . . . .
C008 C 0.65311(10) 0.49413(11) 0.79763(12) 0.0517(5) Uani 1 1 d . . . . .
C009 C 0.65450(10) 0.38328(10) 0.71745(11) 0.0480(4) Uani 1 1 d . . . . .
C00A C 0.63478(10) 0.28288(10) 0.64536(11) 0.0477(4) Uani 1 1 d . . . . .
C00B C 0.60208(11) 0.17201(9) 0.56546(10) 0.0452(4) Uani 1 1 d . . . . .
C00C C 0.69613(10) 0.43495(10) 0.76398(11) 0.0481(4) Uani 1 1 d . . . . .
C00D C 0.51318(11) 0.17492(10) 0.56394(11) 0.0488(4) Uani 1 1 d . . . . .
C00E C 0.46092(13) 0.18823(11) 0.49198(13) 0.0566(5) Uani 1 1 d . . . . .
H00E H 0.4810 0.1927 0.4426 0.068 Uiso 1 1 calc R . . . .
C00F C 0.64312(13) 0.55870(12) 0.75772(13) 0.0588(5) Uani 1 1 d . . . . .
C00G C 0.71579(13) 0.11450(12) 0.51297(13) 0.0583(5) Uani 1 1 d . . . . .
H00A H 0.7490 0.1040 0.5651 0.070 Uiso 1 1 calc R . . . .
H00B H 0.7349 0.1576 0.4911 0.070 Uiso 1 1 calc R . . . .
C00H C 0.90101(12) 0.38570(14) 0.77672(14) 0.0658(6) Uani 1 1 d . . . . .
H00H H 0.9413 0.3541 0.7686 0.079 Uiso 1 1 calc R . . . .
C00I C 0.57151(11) 0.38010(12) 0.68321(14) 0.0596(5) Uani 1 1 d . . . . .
H00I H 0.5326 0.4135 0.6899 0.071 Uiso 1 1 calc R . . . .
C00J C 0.62553(12) 0.48360(12) 0.87323(13) 0.0592(5) Uani 1 1 d . . . . .
C00K C 0.55905(11) 0.32014(12) 0.63928(14) 0.0603(6) Uani 1 1 d . . . . .
H00K H 0.5102 0.3053 0.6101 0.072 Uiso 1 1 calc R . . . .
C00L C 0.83857(12) 0.48203(14) 0.81170(13) 0.0623(5) Uani 1 1 d . . . . .
H00L H 0.8285 0.5266 0.8310 0.075 Uiso 1 1 calc R . . . .
C00M C 0.60562(13) 0.61353(13) 0.79361(16) 0.0654(6) Uani 1 1 d . . . . .
H00M H 0.5996 0.6569 0.7674 0.078 Uiso 1 1 calc R . . . .
C00N C 0.48116(15) 0.16661(16) 0.63572(14) 0.0753(7) Uani 1 1 d . . . . .
H00N H 0.5150 0.1563 0.6844 0.090 Uiso 1 1 calc R . . . .
C00O C 0.58682(14) 0.53984(15) 0.90585(16) 0.0721(7) Uani 1 1 d . . . . .
H00O H 0.5669 0.5334 0.9550 0.087 Uiso 1 1 calc R . . . .
C00P C 0.37881(14) 0.19495(14) 0.49320(17) 0.0726(6) Uani 1 1 d . . . . .
H00P H 0.3443 0.2042 0.4447 0.087 Uiso 1 1 calc R . . . .
C00Q C 0.57724(13) 0.60453(14) 0.86748(17) 0.0709(7) Uani 1 1 d . . . . .
C00R C 0.91402(13) 0.45236(15) 0.80740(15) 0.0719(7) Uani 1 1 d . . . . .
H00R H 0.9637 0.4739 0.8225 0.086 Uiso 1 1 calc R . . . .
C00S C 0.58367(16) 0.06170(12) 0.48289(17) 0.0732(7) Uani 1 1 d . . . . .
H00C H 0.5481 0.0774 0.4343 0.088 Uiso 1 1 calc R . . . .
H00D H 0.5518 0.0397 0.5203 0.088 Uiso 1 1 calc R . . . .
C00T C 0.34844(16) 0.18810(16) 0.5652(2) 0.0822(8) Uani 1 1 d . . . . .
H00T H 0.2935 0.1934 0.5659 0.099 Uiso 1 1 calc R . . . .
C00U C 0.63834(17) 0.41605(15) 0.91868(17) 0.0791(7) Uani 1 1 d . . . . .
H00F H 0.6176 0.3781 0.8832 0.119 Uiso 1 1 calc GR . . . .
H00G H 0.6108 0.4173 0.9656 0.119 Uiso 1 1 calc GR . . . .
H00J H 0.6949 0.4091 0.9365 0.119 Uiso 1 1 calc GR . . . .
C00V C 0.71728(18) 0.05454(14) 0.45303(17) 0.0786(7) Uani 1 1 d . . . . .
H00Q H 0.7151 0.0721 0.3974 0.094 Uiso 1 1 calc R . . . .
H00S H 0.7657 0.0267 0.4671 0.094 Uiso 1 1 calc R . . . .
C00W C 0.39898(17) 0.17352(19) 0.63618(19) 0.0893(9) Uani 1 1 d . . . . .
H00W H 0.3783 0.1682 0.6851 0.107 Uiso 1 1 calc R . . . .
C00X C 0.67154(19) 0.57152(16) 0.67624(17) 0.0832(8) Uani 1 1 d . . . . .
H00U H 0.7255 0.5542 0.6786 0.125 Uiso 1 1 calc GR . . . .
H00V H 0.6706 0.6210 0.6649 0.125 Uiso 1 1 calc GR . . . .
H00X H 0.6366 0.5476 0.6335 0.125 Uiso 1 1 calc GR . . . .
B00Y B 0.78099(13) 0.30438(13) 0.72391(14) 0.0518(5) Uani 1 1 d . . . . .
C00Z C 0.5388(2) 0.66608(18) 0.9052(2) 0.1000(11) Uani 1 1 d . . . . .
H00Y H 0.5792 0.7004 0.9240 0.150 Uiso 1 1 calc GR . . . .
H H 0.5143 0.6500 0.9509 0.150 Uiso 1 1 calc GR . . . .
HA H 0.4984 0.6868 0.8648 0.150 Uiso 1 1 calc GR . . . .
C010 C 0.6452(2) 0.01256(17) 0.4607(3) 0.1080(11) Uani 1 1 d . . . . .
H01A H 0.6578 -0.0229 0.5030 0.130 Uiso 1 1 calc R . . . .
H01B H 0.6256 -0.0107 0.4091 0.130 Uiso 1 1 calc R . . . .

loop_
_atom_site_aniso_label
_atom_site_aniso_U_11
_atom_site_aniso_U_22
_atom_site_aniso_U_33
_atom_site_aniso_U_23
_atom_site_aniso_U_13
_atom_site_aniso_U_12
F001 0.0473(6) 0.0848(9) 0.0779(8) -0.0262(7) 0.0130(6) 0.0118(6)
F002 0.0805(9) 0.0763(9) 0.0798(9) 0.0167(7) -0.0094(7) 0.0025(7)
N003 0.0363(7) 0.0536(8) 0.0469(8) -0.0155(6) 0.0047(6) 0.0031(6)
N004 0.0588(9) 0.0463(8) 0.0457(8) -0.0088(6) 0.0085(7) -0.0015(7)
N005 0.0338(7) 0.0700(10) 0.0491(8) -0.0077(7) 0.0019(6) 0.0017(6)
C006 0.0400(9) 0.0644(11) 0.0444(9) -0.0141(8) 0.0044(7) -0.0028(8)
C007 0.0432(9) 0.0534(10) 0.0494(9) -0.0140(8) 0.0040(7) 0.0012(7)
C008 0.0399(8) 0.0615(11) 0.0545(10) -0.0267(9) 0.0099(7) -0.0076(8)
C009 0.0359(8) 0.0582(10) 0.0499(9) -0.0186(8) 0.0069(7) 0.0017(7)
C00A 0.0398(8) 0.0577(10) 0.0447(9) -0.0150(7) 0.0031(7) -0.0007(7)
C00B 0.0509(9) 0.0469(9) 0.0382(8) -0.0037(7) 0.0077(7) -0.0014(7)
C00C 0.0392(8) 0.0585(10) 0.0470(9) -0.0169(8) 0.0081(7) -0.0022(7)
C00D 0.0495(10) 0.0500(10) 0.0472(9) -0.0062(7) 0.0080(7) -0.0060(7)
C00E 0.0583(11) 0.0579(11) 0.0518(10) 0.0019(8) 0.0030(8) -0.0045(9)
C00F 0.0531(10) 0.0650(12) 0.0593(11) -0.0233(10) 0.0110(8) 0.0004(9)
C00G 0.0625(12) 0.0587(11) 0.0554(11) -0.0088(9) 0.0143(9) 0.0088(9)
C00H 0.0334(9) 0.0959(17) 0.0655(13) -0.0089(11) -0.0011(8) 0.0027(9)
C00I 0.0372(9) 0.0705(13) 0.0699(12) -0.0289(10) 0.0045(8) 0.0056(8)
C00J 0.0460(10) 0.0725(13) 0.0617(11) -0.0271(10) 0.0170(8) -0.0161(9)
C00K 0.0370(9) 0.0702(13) 0.0707(13) -0.0304(10) -0.0010(8) 0.0026(8)
C00L 0.0489(10) 0.0804(14) 0.0555(11) -0.0177(10) 0.0015(8) -0.0122(10)
C00M 0.0582(12) 0.0642(13) 0.0741(14) -0.0261(11) 0.0112(10) 0.0027(10)
C00N 0.0610(13) 0.118(2) 0.0483(11) -0.0027(12) 0.0127(9) -0.0065(13)
C00O 0.0579(12) 0.0935(18) 0.0713(14) -0.0387(13) 0.0302(10) -0.0191(12)
C00P 0.0571(12) 0.0766(15) 0.0795(16) 0.0018(12) -0.0040(11) 0.0004(11)
C00Q 0.0523(11) 0.0801(16) 0.0828(15) -0.0434(13) 0.0187(10) -0.0055(10)
C00R 0.0422(10) 0.1004(18) 0.0697(14) -0.0142(13) -0.0024(9) -0.0128(11)
C00S 0.0809(16) 0.0551(12) 0.0794(15) -0.0256(11) -0.0009(12) -0.0062(11)
C00T 0.0540(13) 0.0911(19) 0.102(2) -0.0101(16) 0.0151(13) -0.0078(12)
C00U 0.0813(16) 0.0869(18) 0.0744(15) -0.0160(13) 0.0292(13) -0.0219(14)
C00V 0.0968(19) 0.0748(16) 0.0663(14) -0.0191(12) 0.0188(13) 0.0187(14)
C00W 0.0677(15) 0.132(3) 0.0744(16) -0.0073(16) 0.0290(13) -0.0134(16)
C00X 0.102(2) 0.0839(18) 0.0684(15) -0.0076(13) 0.0287(14) 0.0194(15)
B00Y 0.0416(10) 0.0616(12) 0.0510(11) -0.0075(9) 0.0032(8) 0.0078(9)
C00Z 0.089(2) 0.103(2) 0.115(2) -0.0570(19) 0.0384(18) 0.0054(16)
C010 0.131(3) 0.0711(18) 0.125(3) -0.0424(18) 0.028(2) 0.0012(18)

loop_
_atom_type_symbol
_atom_type_description
_atom_type_scat_dispersion_real
_atom_type_scat_dispersion_imag
_atom_type_scat_source
C C 0.0033 0.0016 'International Tables Vol C Tables 4.2.6.8 and 6.1.1.4'
H H 0.0000 0.0000 'International Tables Vol C Tables 4.2.6.8 and 6.1.1.4'
B B 0.0013 0.0007 'International Tables Vol C Tables 4.2.6.8 and 6.1.1.4'
F F 0.0171 0.0103 'International Tables Vol C Tables 4.2.6.8 and 6.1.1.4'
N N 0.0061 0.0033 'International Tables Vol C Tables 4.2.6.8 and 6.1.1.4'

loop_
_geom_angle_atom_site_label_1
_geom_angle_atom_site_label_2
_geom_angle_atom_site_label_3
_geom_angle
_geom_angle_site_symmetry_1
_geom_angle_site_symmetry_3
_geom_angle_publ_flag
C009 N003 B00Y 122.64(14) . . ?
C00A N003 C009 108.50(14) . . ?
C00A N003 B00Y 128.30(16) . . ?
C00B N004 C00G 123.39(16) . . ?
C00B N004 C00S 125.53(18) . . ?
C00G N004 C00S 111.04(17) . . ?
C006 N005 B00Y 125.96(15) . . ?
C00H N005 C006 107.38(17) . . ?
C00H N005 B00Y 126.66(18) . . ?
N005 C006 C00C 119.84(16) . . ?
N005 C006 C00L 108.69(17) . . ?
C00L C006 C00C 131.19(19) . . ?
C00A C007 H007 116.4 . . ?
C00B C007 H007 116.4 . . ?
C00B C007 C00A 127.20(17) . . ?
C00F C008 C00C 121.53(18) . . ?
C00F C008 C00J 120.73(18) . . ?
C00J C008 C00C 117.7(2) . . ?
N003 C009 C00I 107.66(15) . . ?
C00C C009 N003 122.68(15) . . ?
C00C C009 C00I 129.59(17) . . ?
N003 C00A C007 121.57(16) . . ?
N003 C00A C00K 107.38(15) . . ?
C007 C00A C00K 130.96(16) . . ?
N004 C00B C007 120.03(17) . . ?
N004 C00B C00D 117.30(15) . . ?
C007 C00B C00D 122.66(16) . . ?
C006 C00C C008 119.48(15) . . ?
C009 C00C C006 119.52(16) . . ?
C009 C00C C008 120.99(15) . . ?
C00E C00D C00B 121.60(17) . . ?
C00N C00D C00B 120.10(18) . . ?
C00N C00D C00E 118.3(2) . . ?
C00D C00E H00E 119.8 . . ?
C00D C00E C00P 120.4(2) . . ?
C00P C00E H00E 119.8 . . ?
C008 C00F C00M 119.4(2) . . ?
C008 C00F C00X 122.00(19) . . ?
C00M C00F C00X 118.6(2) . . ?
N004 C00G H00A 110.9 . . ?
N004 C00G H00B 110.9 . . ?
N004 C00G C00V 104.14(19) . . ?
H00A C00G H00B 108.9 . . ?
C00V C00G H00A 110.9 . . ?
C00V C00G H00B 110.9 . . ?
N005 C00H H00H 124.9 . . ?
N005 C00H C00R 110.2(2) . . ?
C00R C00H H00H 124.9 . . ?
C009 C00I H00I 126.0 . . ?
C00K C00I C009 108.09(17) . . ?
C00K C00I H00I 126.0 . . ?
C008 C00J C00U 121.75(19) . . ?
C00O C00J C008 117.7(2) . . ?
C00O C00J C00U 120.6(2) . . ?
C00A C00K H00K 125.8 . . ?
C00I C00K C00A 108.33(16) . . ?
C00I C00K H00K 125.8 . . ?
C006 C00L H00L 126.8 . . ?
C006 C00L C00R 106.5(2) . . ?
C00R C00L H00L 126.8 . . ?
C00F C00M H00M 119.4 . . ?
C00Q C00M C00F 121.2(2) . . ?
C00Q C00M H00M 119.4 . . ?
C00D C00N H00N 119.6 . . ?
C00D C00N C00W 120.8(2) . . ?
C00W C00N H00N 119.6 . . ?
C00J C00O H00O 118.8 . . ?
C00Q C00O C00J 122.3(2) . . ?
C00Q C00O H00O 118.8 . . ?
C00E C00P H00P 119.8 . . ?
C00T C00P C00E 120.4(2) . . ?
C00T C00P H00P 119.8 . . ?
C00M C00Q C00Z 119.3(3) . . ?
C00O C00Q C00M 118.7(2) . . ?
C00O C00Q C00Z 121.9(3) . . ?
C00H C00R C00L 107.30(19) . . ?
C00H C00R H00R 126.4 . . ?
C00L C00R H00R 126.4 . . ?
N004 C00S H00C 110.9 . . ?
N004 C00S H00D 110.9 . . ?
N004 C00S C010 104.1(2) . . ?
H00C C00S H00D 109.0 . . ?
C010 C00S H00C 110.9 . . ?
C010 C00S H00D 110.9 . . ?
C00P C00T H00T 120.1 . . ?
C00W C00T C00P 119.7(2) . . ?
C00W C00T H00T 120.1 . . ?
C00J C00U H00F 109.5 . . ?
C00J C00U H00G 109.5 . . ?
C00J C00U H00J 109.5 . . ?
H00F C00U H00G 109.5 . . ?
H00F C00U H00J 109.5 . . ?
H00G C00U H00J 109.5 . . ?
C00G C00V H00Q 110.8 . . ?
C00G C00V H00S 110.8 . . ?
H00Q C00V H00S 108.8 . . ?
C010 C00V C00G 105.0(2) . . ?
C010 C00V H00Q 110.8 . . ?
C010 C00V H00S 110.8 . . ?
C00N C00W H00W 119.8 . . ?
C00T C00W C00N 120.3(3) . . ?
C00T C00W H00W 119.8 . . ?
C00F C00X H00U 109.5 . . ?
C00F C00X H00V 109.5 . . ?
C00F C00X H00X 109.5 . . ?
H00U C00X H00V 109.5 . . ?
H00U C00X H00X 109.5 . . ?
H00V C00X H00X 109.5 . . ?
F001 B00Y N003 111.23(16) . . ?
F001 B00Y N005 109.07(17) . . ?
F002 B00Y F001 109.26(18) . . ?
F002 B00Y N003 110.05(17) . . ?
F002 B00Y N005 110.99(16) . . ?
N005 B00Y N003 106.20(16) . . ?
C00Q C00Z H00Y 109.5 . . ?
C00Q C00Z H 109.5 . . ?
C00Q C00Z HA 109.5 . . ?
H00Y C00Z H 109.5 . . ?
H00Y C00Z HA 109.5 . . ?
H C00Z HA 109.5 . . ?
C00S C010 H01A 110.3 . . ?
C00S C010 H01B 110.3 . . ?
C00V C010 C00S 107.0(2) . . ?
C00V C010 H01A 110.3 . . ?
C00V C010 H01B 110.3 . . ?
H01A C010 H01B 108.6 . . ?

loop_
_geom_bond_atom_site_label_1
_geom_bond_atom_site_label_2
_geom_bond_distance
_geom_bond_site_symmetry_2
_geom_bond_publ_flag
F001 B00Y 1.390(2) . ?
F002 B00Y 1.388(3) . ?
N003 C009 1.402(2) . ?
N003 C00A 1.368(2) . ?
N003 B00Y 1.552(2) . ?
N004 C00B 1.338(2) . ?
N004 C00G 1.467(3) . ?
N004 C00S 1.468(3) . ?
N005 C006 1.379(3) . ?
N005 C00H 1.356(2) . ?
N005 B00Y 1.537(3) . ?
C006 C00C 1.419(2) . ?
C006 C00L 1.398(3) . ?
C007 H007 0.9300 . ?
C007 C00A 1.404(2) . ?
C007 C00B 1.391(2) . ?
C008 C00C 1.491(2) . ?
C008 C00F 1.392(3) . ?
C008 C00J 1.407(3) . ?
C009 C00C 1.372(2) . ?
C009 C00I 1.424(2) . ?
C00A C00K 1.447(3) . ?
C00B C00D 1.492(3) . ?
C00D C00E 1.386(3) . ?
C00D C00N 1.380(3) . ?
C00E H00E 0.9300 . ?
C00E C00P 1.389(3) . ?
C00F C00M 1.396(3) . ?
C00F C00X 1.510(3) . ?
C00G H00A 0.9700 . ?
C00G H00B 0.9700 . ?
C00G C00V 1.512(3) . ?
C00H H00H 0.9300 . ?
C00H C00R 1.372(4) . ?
C00I H00I 0.9300 . ?
C00I C00K 1.351(3) . ?
C00J C00O 1.402(3) . ?
C00J C00U 1.487(4) . ?
C00K H00K 0.9300 . ?
C00L H00L 0.9300 . ?
C00L C00R 1.400(3) . ?
C00M H00M 0.9300 . ?
C00M C00Q 1.383(4) . ?
C00N H00N 0.9300 . ?
C00N C00W 1.389(4) . ?
C00O H00O 0.9300 . ?
C00O C00Q 1.383(4) . ?
C00P H00P 0.9300 . ?
C00P C00T 1.367(4) . ?
C00Q C00Z 1.517(3) . ?
C00R H00R 0.9300 . ?
C00S H00C 0.9700 . ?
C00S H00D 0.9700 . ?
C00S C010 1.481(4) . ?
C00T H00T 0.9300 . ?
C00T C00W 1.364(4) . ?
C00U H00F 0.9600 . ?
C00U H00G 0.9600 . ?
C00U H00J 0.9600 . ?
C00V H00Q 0.9700 . ?
C00V H00S 0.9700 . ?
C00V C010 1.473(4) . ?
C00W H00W 0.9300 . ?
C00X H00U 0.9600 . ?
C00X H00V 0.9600 . ?
C00X H00X 0.9600 . ?
C00Z H00Y 0.9600 . ?
C00Z H 0.9600 . ?
C00Z HA 0.9600 . ?
C010 H01A 0.9700 . ?
C010 H01B 0.9700 . ?
